data_7122547
loop_
_publ_author_name
'Silalahi, Imelda H.'
'Sethi, Navpreet K.'
'Shafikov, Marsel Z.'
'Chechik, Victor'
'Whitwood, Adrian C.'
'Bruce, Duncan W.'

_publ_section_title
;
 Unexpected, photochemically induced activation of the tetrabutylammonium
 cation by hexachloroplatinate(iv).
;
_journal_issue 97
_journal_name_full 'Chemical communications (Cambridge, England)'
_journal_page_first 13682
_journal_page_last 13685
_journal_paper_doi 10.1039/c8cc06423g
_journal_volume 54
_journal_year 2018
_chemical_formula_moiety 'C4 H6 Cl6 Pt2, 2(C16 H36 N)'
_chemical_formula_sum 'C36 H78 Cl6 N2 Pt2'
_chemical_formula_weight 1141.88
_space_group_crystal_system monoclinic
_space_group_IT_number 14
_space_group_name_Hall '-P 2yn'
_space_group_name_H-M_alt 'P 1 21/n 1'
_symmetry_space_group_name_Hall '-P 2yn'
_symmetry_space_group_name_H-M 'P 1 21/n 1'
_atom_sites_solution_hydrogens mixed
_atom_sites_solution_primary iterative
_audit_creation_date 2014-08-27
_audit_creation_method
;
Olex2 1.2
(compiled 2014.07.22 svn.r2960 for OlexSys, GUI svn.r4862)
;
_audit_update_record
;
2018-08-06 deposited with the CCDC.
2018-11-02 downloaded from the CCDC.
;
_cell_angle_alpha 90
_cell_angle_beta 98.427(4)
_cell_angle_gamma 90
_cell_formula_units_Z 2
_cell_length_a 13.1677(5)
_cell_length_b 12.8495(6)
_cell_length_c 13.3831(7)
_cell_measurement_reflns_used 4812
_cell_measurement_temperature 109.9(4)
_cell_measurement_theta_max 32.0880
_cell_measurement_theta_min 3.7700
_cell_volume 2239.95(18)
_computing_cell_refinement
;
CrysAlisPro, Agilent Technologies,
Version 1.171.37.34 (release 22-05-2014 CrysAlis171 .NET)
(compiled May 22 2014,16:03:01)
;
_computing_data_collection
;
CrysAlisPro, Agilent Technologies,
Version 1.171.37.34 (release 22-05-2014 CrysAlis171 .NET)
(compiled May 22 2014,16:03:01)
;
_computing_data_reduction
;
CrysAlisPro, Agilent Technologies,
Version 1.171.37.34 (release 22-05-2014 CrysAlis171 .NET)
(compiled May 22 2014,16:03:01)
;
_computing_molecular_graphics 'Olex2 (Dolomanov et al., 2009)'
_computing_publication_material 'Olex2 (Dolomanov et al., 2009)'
_computing_structure_refinement 'ShelXL (Sheldrick, 2008)'
_computing_structure_solution
;
Superflip (Palatinus & Chapuis, 2007;Palatinus & van der Lee, 2008;
Palatinus et al., 2012)
;
_diffrn_ambient_environment N~2~
_diffrn_ambient_temperature 109.9(4)
_diffrn_detector 'CCD plate'
_diffrn_detector_area_resol_mean 16.1450
_diffrn_detector_type Eos
_diffrn_measured_fraction_theta_full 0.996
_diffrn_measured_fraction_theta_max 0.995
_diffrn_measurement_details
;
#__ type_ start__ end____ width___ exp.time_
  1 omega   43.00   86.00   1.0000   37.5000
omega____ theta____ kappa____ phi______ frames
    -       24.7780 -178.0000 -180.0000 43

#__ type_ start__ end____ width___ exp.time_
  2 omega  -45.00   92.00   1.0000   37.5000
omega____ theta____ kappa____ phi______ frames
    -       24.7780    0.0000  -60.0000 137

#__ type_ start__ end____ width___ exp.time_
  3 omega  -93.00  -61.00   1.0000   37.5000
omega____ theta____ kappa____ phi______ frames
    -      -25.4030  178.0000   60.0000 32

#__ type_ start__ end____ width___ exp.time_
  4 omega  -96.00  -70.00   1.0000   37.5000
omega____ theta____ kappa____ phi______ frames
    -      -25.4030  178.0000  120.0000 26
;
_diffrn_measurement_device 'four-circle diffractometer'
_diffrn_measurement_device_type 'SuperNova, Dual, Cu at zero, Eos'
_diffrn_measurement_method '\w scans'
_diffrn_orient_matrix_UB_11 -0.0205560000
_diffrn_orient_matrix_UB_12 -0.0482275000
_diffrn_orient_matrix_UB_13 -0.0194373000
_diffrn_orient_matrix_UB_21 0.0267768000
_diffrn_orient_matrix_UB_22 0.0053199000
_diffrn_orient_matrix_UB_23 -0.0421102000
_diffrn_orient_matrix_UB_31 0.0426977000
_diffrn_orient_matrix_UB_32 -0.0262297000
_diffrn_orient_matrix_UB_33 0.0269269000
_diffrn_radiation_monochromator mirror
_diffrn_radiation_probe x-ray
_diffrn_radiation_type MoK\a
_diffrn_radiation_wavelength 0.71073
_diffrn_reflns_av_R_equivalents 0.0382
_diffrn_reflns_av_unetI/netI 0.0619
_diffrn_reflns_Laue_measured_fraction_full 0.996
_diffrn_reflns_Laue_measured_fraction_max 0.995
_diffrn_reflns_limit_h_max 18
_diffrn_reflns_limit_h_min -17
_diffrn_reflns_limit_k_max 11
_diffrn_reflns_limit_k_min -18
_diffrn_reflns_limit_l_max 18
_diffrn_reflns_limit_l_min -18
_diffrn_reflns_number 11858
_diffrn_reflns_point_group_measured_fraction_full 0.996
_diffrn_reflns_point_group_measured_fraction_max 0.995
_diffrn_reflns_theta_full 25.214
_diffrn_reflns_theta_max 29.996
_diffrn_reflns_theta_min 3.459
_diffrn_source 'SuperNova (Mo) X-ray Source'
_exptl_absorpt_coefficient_mu 6.622
_exptl_absorpt_correction_T_max 0.681
_exptl_absorpt_correction_T_min 0.388
_exptl_absorpt_correction_type gaussian
_exptl_absorpt_process_details
;
CrysAlisPro, Agilent Technologies,
Version 1.171.37.34 (release 22-05-2014 CrysAlis171 .NET)
(compiled May 22 2014,16:03:01)
Numerical absorption correction based on gaussian integration over
            a multifaceted crystal model
Empirical absorption correction using spherical harmonics,
 implemented in SCALE3 ABSPACK scaling algorithm.
;
_exptl_crystal_colour 'clear yellow'
_exptl_crystal_colour_lustre clear
_exptl_crystal_colour_primary yellow
_exptl_crystal_density_diffrn 1.693
_exptl_crystal_description irregular
_exptl_crystal_F_000 1132
_exptl_crystal_size_max 0.1848
_exptl_crystal_size_mid 0.1316
_exptl_crystal_size_min 0.0612
_refine_diff_density_max 3.524
_refine_diff_density_min -2.863
_refine_diff_density_rms 0.176
_refine_ls_extinction_method none
_refine_ls_goodness_of_fit_ref 1.068
_refine_ls_hydrogen_treatment mixed
_refine_ls_matrix_type full
_refine_ls_number_parameters 221
_refine_ls_number_reflns 6514
_refine_ls_number_restraints 0
_refine_ls_restrained_S_all 1.068
_refine_ls_R_factor_all 0.0481
_refine_ls_R_factor_gt 0.0360
_refine_ls_shift/su_max 0.000
_refine_ls_shift/su_mean 0.000
_refine_ls_structure_factor_coef Fsqd
_refine_ls_weighting_details 'w=1/[\s^2^(Fo^2^)+(0.0175P)^2^+2.1874P] where P=(Fo^2^+2Fc^2^)/3'
_refine_ls_weighting_scheme calc
_refine_ls_wR_factor_gt 0.0719
_refine_ls_wR_factor_ref 0.0791
_reflns_Friedel_coverage 0.000
_reflns_number_gt 5326
_reflns_number_total 6514
_reflns_threshold_expression 'I > 2\s(I)'
_cod_data_source_file c8cc06423g2.cif
_cod_data_source_block dwb1441
_cod_depositor_comments 'Adding full bibliography for 7122547.cif.'
_cod_database_code 7122547
_shelxl_version_number 2013-4
_chemical_oxdiff_formula 'C36 H78 Cl6 N2 Pt2'
_shelx_space_group_comment
;
The symmetry employed for this shelxl refinement is uniquely defined
by the following loop, which should always be used as a source of
symmetry information in preference to the above space-group names.
They are only intended as comments.
;
_reflns_odcompleteness_completeness 99.43
_reflns_odcompleteness_iscentric 1
_reflns_odcompleteness_theta 29.97
_olex2_refinement_description
;
1. Fixed Uiso
 At 1.2 times of:
  All C(H,H) groups
 At 1.5 times of:
  All C(H,H,H) groups
2. Others
 Fixed Uiso: H1A(0.03) H1B(0.03) H2(0.03)
3.a Secondary CH2 refined with riding coordinates:
 C3(H3A,H3B), C4(H4A,H4B), C5(H5A,H5B), C7(H7A,H7B), C8(H8A,H8B), C9(H9A,H9B),
 C11(H11A,H11B), C12(H12A,H12B), C13(H13A,H13B), C15(H15A,H15B), C16(H16A,H16B),
  C17(H17A,H17B)
3.b Idealised Me refined as rotating group:
 C6(H6A,H6B,H6C), C10(H10A,H10B,H10C), C14(H14A,H14B,H14C), C18(H18A,H18B,H18C)
;
_olex2_submission_special_instructions 'No special instructions were received'

loop_
_space_group_symop_operation_xyz
'x, y, z'
'-x+1/2, y+1/2, -z+1/2'
'-x, -y, -z'
'x-1/2, -y-1/2, z-1/2'

loop_
_atom_site_label
_atom_site_type_symbol
_atom_site_fract_x
_atom_site_fract_y
_atom_site_fract_z
_atom_site_U_iso_or_equiv
_atom_site_adp_type
_atom_site_occupancy
_atom_site_site_symmetry_order
_atom_site_calc_flag
_atom_site_refinement_flags_posn
Pt1 Pt 0.37302(2) 0.55781(2) 0.11517(2) 0.01650(6) Uani 1 1 d .
Cl1 Cl 0.48072(9) 0.54212(10) 0.26648(10) 0.0286(3) Uani 1 1 d .
Cl2 Cl 0.23346(9) 0.53977(10) 0.19910(10) 0.0272(3) Uani 1 1 d .
Cl3 Cl 0.26278(9) 0.57013(10) -0.03350(9) 0.0277(3) Uani 1 1 d .
C1 C 0.4891(4) 0.6365(4) 0.0506(5) 0.0250(11) Uani 1 1 d .
C2 C 0.5110(4) 0.5299(4) 0.0464(4) 0.0247(11) Uani 1 1 d .
H1A H 0.531(4) 0.676(4) 0.113(4) 0.030 Uiso 1 1 d .
N1 N 0.5702(3) 0.2421(3) 0.4966(3) 0.0185(8) Uani 1 1 d .
C3 C 0.5897(4) 0.2027(4) 0.3946(4) 0.0217(10) Uani 1 1 d .
H3A H 0.5253 0.1772 0.3583 0.026 Uiso 1 1 calc R
H3B H 0.6362 0.1438 0.4054 0.026 Uiso 1 1 calc R
C4 C 0.6342(4) 0.2805(4) 0.3277(4) 0.0291(11) Uani 1 1 d .
H4A H 0.6970 0.3096 0.3640 0.035 Uiso 1 1 calc R
H4B H 0.5859 0.3370 0.3108 0.035 Uiso 1 1 calc R
C5 C 0.6570(4) 0.2285(4) 0.2313(4) 0.0301(12) Uani 1 1 d .
H5A H 0.6720 0.2820 0.1845 0.036 Uiso 1 1 calc R
H5B H 0.5959 0.1920 0.2003 0.036 Uiso 1 1 calc R
C6 C 0.7465(4) 0.1516(4) 0.2468(5) 0.0345(13) Uani 1 1 d .
H6A H 0.7571 0.1232 0.1828 0.052 Uiso 1 1 calc GR
H6B H 0.7311 0.0963 0.2905 0.052 Uiso 1 1 calc GR
H6C H 0.8076 0.1870 0.2770 0.052 Uiso 1 1 calc GR
C7 C 0.4923(3) 0.3287(3) 0.4859(4) 0.0204(9) Uani 1 1 d .
H7A H 0.5184 0.3853 0.4490 0.024 Uiso 1 1 calc R
H7B H 0.4858 0.3545 0.5528 0.024 Uiso 1 1 calc R
C8 C 0.3865(3) 0.2999(4) 0.4330(4) 0.0247(10) Uani 1 1 d .
H8A H 0.3637 0.2365 0.4622 0.030 Uiso 1 1 calc R
H8B H 0.3894 0.2870 0.3620 0.030 Uiso 1 1 calc R
C9 C 0.3104(3) 0.3871(4) 0.4432(4) 0.0292(12) Uani 1 1 d .
H9A H 0.3294 0.4483 0.4077 0.035 Uiso 1 1 calc R
H9B H 0.3132 0.4051 0.5140 0.035 Uiso 1 1 calc R
C10 C 0.2015(4) 0.3546(4) 0.4003(6) 0.0484(19) Uani 1 1 d .
H10A H 0.1992 0.3344 0.3309 0.073 Uiso 1 1 calc GR
H10B H 0.1556 0.4120 0.4045 0.073 Uiso 1 1 calc GR
H10C H 0.1811 0.2969 0.4383 0.073 Uiso 1 1 calc GR
C11 C 0.5333(4) 0.1492(3) 0.5522(4) 0.0218(10) Uani 1 1 d .
H11A H 0.4782 0.1156 0.5078 0.026 Uiso 1 1 calc R
H11B H 0.5893 0.0997 0.5653 0.026 Uiso 1 1 calc R
C12 C 0.4954(4) 0.1732(4) 0.6514(4) 0.0217(10) Uani 1 1 d .
H12A H 0.5473 0.2121 0.6950 0.026 Uiso 1 1 calc R
H12B H 0.4338 0.2153 0.6390 0.026 Uiso 1 1 calc R
C13 C 0.4727(3) 0.0723(4) 0.7023(4) 0.0209(9) Uani 1 1 d .
H13A H 0.5363 0.0343 0.7212 0.025 Uiso 1 1 calc R
H13B H 0.4278 0.0298 0.6548 0.025 Uiso 1 1 calc R
C14 C 0.4222(4) 0.0906(4) 0.7956(4) 0.0285(11) Uani 1 1 d .
H14A H 0.3560 0.1217 0.7763 0.043 Uiso 1 1 calc GR
H14B H 0.4643 0.1363 0.8409 0.043 Uiso 1 1 calc GR
H14C H 0.4145 0.0254 0.8287 0.043 Uiso 1 1 calc GR
C15 C 0.6676(3) 0.2873(4) 0.5566(4) 0.0207(10) Uani 1 1 d .
H15A H 0.6851 0.3506 0.5234 0.025 Uiso 1 1 calc R
H15B H 0.6532 0.3063 0.6232 0.025 Uiso 1 1 calc R
C16 C 0.7604(3) 0.2154(4) 0.5687(4) 0.0278(12) Uani 1 1 d .
H16A H 0.7445 0.1523 0.6030 0.033 Uiso 1 1 calc R
H16B H 0.7760 0.1961 0.5025 0.033 Uiso 1 1 calc R
C17 C 0.8528(4) 0.2667(4) 0.6279(4) 0.0293(12) Uani 1 1 d .
H17A H 0.9076 0.2159 0.6415 0.035 Uiso 1 1 calc R
H17B H 0.8354 0.2899 0.6923 0.035 Uiso 1 1 calc R
C18 C 0.8912(4) 0.3594(4) 0.5730(5) 0.0391(15) Uani 1 1 d .
H18A H 0.9042 0.3380 0.5074 0.059 Uiso 1 1 calc GR
H18B H 0.9536 0.3853 0.6112 0.059 Uiso 1 1 calc GR
H18C H 0.8402 0.4133 0.5661 0.059 Uiso 1 1 calc GR
H1B H 0.455(4) 0.671(4) -0.004(4) 0.030 Uiso 1 1 d .
H2 H 0.571(4) 0.491(4) 0.087(4) 0.030 Uiso 1 1 d .

loop_
_atom_site_aniso_label
_atom_site_aniso_U_11
_atom_site_aniso_U_22
_atom_site_aniso_U_33
_atom_site_aniso_U_23
_atom_site_aniso_U_13
_atom_site_aniso_U_12
Pt1 0.01872(8) 0.01200(9) 0.02018(9) -0.00228(7) 0.00752(6) -0.00112(7)
Cl1 0.0293(6) 0.0253(6) 0.0292(7) 0.0014(5) -0.0023(5) -0.0005(5)
Cl2 0.0256(5) 0.0292(6) 0.0302(7) -0.0065(5) 0.0153(5) -0.0072(5)
Cl3 0.0305(6) 0.0305(7) 0.0208(6) 0.0004(5) -0.0011(5) -0.0016(5)
C1 0.025(2) 0.018(2) 0.035(3) -0.007(2) 0.015(2) -0.009(2)
C2 0.023(2) 0.029(3) 0.022(3) 0.000(2) 0.0053(19) 0.001(2)
N1 0.0229(18) 0.0122(18) 0.021(2) 0.0009(16) 0.0032(15) 0.0024(15)
C3 0.027(2) 0.018(2) 0.020(2) -0.0027(19) 0.0039(18) 0.003(2)
C4 0.038(3) 0.023(3) 0.028(3) 0.005(2) 0.009(2) 0.005(2)
C5 0.029(2) 0.039(3) 0.022(3) 0.007(2) 0.004(2) 0.004(2)
C6 0.039(3) 0.034(3) 0.035(3) -0.001(3) 0.019(2) 0.001(2)
C7 0.025(2) 0.014(2) 0.023(2) 0.0010(19) 0.0039(18) 0.0043(19)
C8 0.027(2) 0.020(2) 0.026(3) -0.001(2) 0.001(2) 0.002(2)
C9 0.026(2) 0.022(3) 0.038(3) 0.002(2) 0.001(2) 0.003(2)
C10 0.023(2) 0.021(3) 0.097(6) 0.008(3) -0.005(3) 0.005(2)
C11 0.029(2) 0.014(2) 0.022(3) 0.0024(19) 0.0037(19) -0.0019(19)
C12 0.031(2) 0.016(2) 0.019(2) -0.0011(19) 0.0035(19) -0.001(2)
C13 0.022(2) 0.018(2) 0.024(2) 0.001(2) 0.0048(18) 0.0000(18)
C14 0.033(2) 0.026(3) 0.029(3) 0.006(2) 0.012(2) 0.005(2)
C15 0.020(2) 0.017(2) 0.024(3) -0.0007(19) 0.0000(18) 0.0006(18)
C16 0.021(2) 0.015(2) 0.045(3) 0.003(2) -0.003(2) 0.0028(19)
C17 0.032(3) 0.031(3) 0.026(3) -0.002(2) 0.005(2) 0.006(2)
C18 0.024(2) 0.022(3) 0.068(5) 0.004(3) -0.002(3) 0.000(2)

loop_
_atom_type_symbol
_atom_type_description
_atom_type_scat_dispersion_real
_atom_type_scat_dispersion_imag
_atom_type_scat_source
C C 0.0033 0.0016 'International Tables Vol C Tables 4.2.6.8 and 6.1.1.4'
H H 0.0000 0.0000 'International Tables Vol C Tables 4.2.6.8 and 6.1.1.4'
Cl Cl 0.1484 0.1585 'International Tables Vol C Tables 4.2.6.8 and 6.1.1.4'
N N 0.0061 0.0033 'International Tables Vol C Tables 4.2.6.8 and 6.1.1.4'
Pt Pt -1.7033 8.3905 'International Tables Vol C Tables 4.2.6.8 and 6.1.1.4'

loop_
_exptl_crystal_face_index_h
_exptl_crystal_face_index_k
_exptl_crystal_face_index_l
_exptl_crystal_face_perp_dist
_exptl_oxdiff_crystal_face_indexfrac_h
_exptl_oxdiff_crystal_face_indexfrac_k
_exptl_oxdiff_crystal_face_indexfrac_l
_exptl_oxdiff_crystal_face_x
_exptl_oxdiff_crystal_face_y
_exptl_oxdiff_crystal_face_z
1 0 -1 0.0306 1.0031 -0.0020 -0.9987 -0.0011 0.0689 0.0160
-1 0 1 0.0306 -1.0031 0.0020 0.9987 0.0011 -0.0689 -0.0160
0 1 -1 0.0441 0.0038 0.9967 -1.0007 -0.0287 0.0475 -0.0529
1 -1 1 0.0601 0.9961 -0.9963 1.0019 0.0081 -0.0208 0.0956
2 5 3 0.0712 1.9927 5.0045 2.9991 -0.3406 -0.0463 0.0346
-4 -5 -5 0.0941 -3.9860 -5.0104 -5.0016 0.4208 0.0772 -0.1734
2 -5 0 0.0869 1.9972 -4.9952 0.0059 0.1997 0.0267 0.2165
-5 5 -1 0.0482 -4.9936 4.9913 -1.0097 -0.1184 -0.0646 -0.3713

loop_
_geom_angle_atom_site_label_1
_geom_angle_atom_site_label_2
_geom_angle_atom_site_label_3
_geom_angle
_geom_angle_site_symmetry_1
_geom_angle_site_symmetry_3
Cl2 Pt1 Cl1 89.71(5) . .
Cl3 Pt1 Cl1 178.35(4) . .
Cl3 Pt1 Cl2 88.92(5) . .
C1 Pt1 Cl1 90.69(17) . .
C1 Pt1 Cl2 157.24(14) . .
C1 Pt1 Cl3 90.93(17) . .
C1 Pt1 C2 38.01(18) . .
C2 Pt1 Cl1 85.00(13) . .
C2 Pt1 Cl2 164.24(15) . .
C2 Pt1 Cl3 96.08(13) . .
Pt1 C1 H1A 103(3) . .
Pt1 C1 H1B 105(3) . .
C2 C1 Pt1 73.5(3) . .
C2 C1 H1A 114(3) . .
C2 C1 H1B 121(4) . .
H1A C1 H1B 122(4) . .
Pt1 C2 H2 119(3) . .
C1 C2 Pt1 68.5(3) . .
C1 C2 C2 122.3(6) . 3_665
C1 C2 H2 128(3) . .
C2 C2 Pt1 111.9(4) 3_665 .
C2 C2 H2 104(3) 3_665 .
C3 N1 C11 106.7(3) . .
C3 N1 C15 111.2(4) . .
C7 N1 C3 111.4(3) . .
C7 N1 C11 111.4(3) . .
C7 N1 C15 106.1(3) . .
C11 N1 C15 110.2(4) . .
N1 C3 H3A 108.2 . .
N1 C3 H3B 108.2 . .
N1 C3 C4 116.3(4) . .
H3A C3 H3B 107.4 . .
C4 C3 H3A 108.2 . .
C4 C3 H3B 108.2 . .
C3 C4 H4A 109.5 . .
C3 C4 H4B 109.5 . .
C3 C4 C5 110.6(4) . .
H4A C4 H4B 108.1 . .
C5 C4 H4A 109.5 . .
C5 C4 H4B 109.5 . .
C4 C5 H5A 108.7 . .
C4 C5 H5B 108.7 . .
C4 C5 C6 114.3(4) . .
H5A C5 H5B 107.6 . .
C6 C5 H5A 108.7 . .
C6 C5 H5B 108.7 . .
C5 C6 H6A 109.5 . .
C5 C6 H6B 109.5 . .
C5 C6 H6C 109.5 . .
H6A C6 H6B 109.5 . .
H6A C6 H6C 109.5 . .
H6B C6 H6C 109.5 . .
N1 C7 H7A 108.4 . .
N1 C7 H7B 108.4 . .
N1 C7 C8 115.5(4) . .
H7A C7 H7B 107.5 . .
C8 C7 H7A 108.4 . .
C8 C7 H7B 108.4 . .
C7 C8 H8A 109.6 . .
C7 C8 H8B 109.6 . .
C7 C8 C9 110.5(4) . .
H8A C8 H8B 108.1 . .
C9 C8 H8A 109.6 . .
C9 C8 H8B 109.6 . .
C8 C9 H9A 109.4 . .
C8 C9 H9B 109.4 . .
C8 C9 C10 111.1(4) . .
H9A C9 H9B 108.0 . .
C10 C9 H9A 109.4 . .
C10 C9 H9B 109.4 . .
C9 C10 H10A 109.5 . .
C9 C10 H10B 109.5 . .
C9 C10 H10C 109.5 . .
H10A C10 H10B 109.5 . .
H10A C10 H10C 109.5 . .
H10B C10 H10C 109.5 . .
N1 C11 H11A 108.3 . .
N1 C11 H11B 108.3 . .
H11A C11 H11B 107.4 . .
C12 C11 N1 116.0(4) . .
C12 C11 H11A 108.3 . .
C12 C11 H11B 108.3 . .
C11 C12 H12A 109.8 . .
C11 C12 H12B 109.8 . .
H12A C12 H12B 108.2 . .
C13 C12 C11 109.4(4) . .
C13 C12 H12A 109.8 . .
C13 C12 H12B 109.8 . .
C12 C13 H13A 109.2 . .
C12 C13 H13B 109.2 . .
C12 C13 C14 112.1(4) . .
H13A C13 H13B 107.9 . .
C14 C13 H13A 109.2 . .
C14 C13 H13B 109.2 . .
C13 C14 H14A 109.5 . .
C13 C14 H14B 109.5 . .
C13 C14 H14C 109.5 . .
H14A C14 H14B 109.5 . .
H14A C14 H14C 109.5 . .
H14B C14 H14C 109.5 . .
N1 C15 H15A 108.5 . .
N1 C15 H15B 108.5 . .
H15A C15 H15B 107.5 . .
C16 C15 N1 115.2(4) . .
C16 C15 H15A 108.5 . .
C16 C15 H15B 108.5 . .
C15 C16 H16A 109.4 . .
C15 C16 H16B 109.4 . .
H16A C16 H16B 108.0 . .
C17 C16 C15 111.4(4) . .
C17 C16 H16A 109.4 . .
C17 C16 H16B 109.4 . .
C16 C17 H17A 109.0 . .
C16 C17 H17B 109.0 . .
C16 C17 C18 112.9(5) . .
H17A C17 H17B 107.8 . .
C18 C17 H17A 109.0 . .
C18 C17 H17B 109.0 . .
C17 C18 H18A 109.5 . .
C17 C18 H18B 109.5 . .
C17 C18 H18C 109.5 . .
H18A C18 H18B 109.5 . .
H18A C18 H18C 109.5 . .
H18B C18 H18C 109.5 . .

loop_
_geom_bond_atom_site_label_1
_geom_bond_atom_site_label_2
_geom_bond_distance
_geom_bond_site_symmetry_2
Pt1 Cl1 2.3045(12) .
Pt1 Cl2 2.3016(11) .
Pt1 Cl3 2.2901(12) .
Pt1 C1 2.119(5) .
Pt1 C2 2.184(5) .
C1 C2 1.403(7) .
C1 H1A 1.06(5) .
C1 H1B 0.91(5) .
C2 C2 1.453(10) 3_665
C2 H2 1.02(5) .
N1 C3 1.514(6) .
N1 C7 1.506(5) .
N1 C11 1.523(6) .
N1 C15 1.524(5) .
C3 H3A 0.9700 .
C3 H3B 0.9700 .
C3 C4 1.516(7) .
C4 H4A 0.9700 .
C4 H4B 0.9700 .
C4 C5 1.522(7) .
C5 H5A 0.9700 .
C5 H5B 0.9700 .
C5 C6 1.529(7) .
C6 H6A 0.9600 .
C6 H6B 0.9600 .
C6 H6C 0.9600 .
C7 H7A 0.9700 .
C7 H7B 0.9700 .
C7 C8 1.513(6) .
C8 H8A 0.9700 .
C8 H8B 0.9700 .
C8 C9 1.523(6) .
C9 H9A 0.9700 .
C9 H9B 0.9700 .
C9 C10 1.524(7) .
C10 H10A 0.9600 .
C10 H10B 0.9600 .
C10 H10C 0.9600 .
C11 H11A 0.9700 .
C11 H11B 0.9700 .
C11 C12 1.516(7) .
C12 H12A 0.9700 .
C12 H12B 0.9700 .
C12 C13 1.514(6) .
C13 H13A 0.9700 .
C13 H13B 0.9700 .
C13 C14 1.517(7) .
C14 H14A 0.9600 .
C14 H14B 0.9600 .
C14 H14C 0.9600 .
C15 H15A 0.9700 .
C15 H15B 0.9700 .
C15 C16 1.522(6) .
C16 H16A 0.9700 .
C16 H16B 0.9700 .
C16 C17 1.503(6) .
C17 H17A 0.9700 .
C17 H17B 0.9700 .
C17 C18 1.525(8) .
C18 H18A 0.9600 .
C18 H18B 0.9600 .
C18 H18C 0.9600 .

loop_
_geom_torsion_atom_site_label_1
_geom_torsion_atom_site_label_2
_geom_torsion_atom_site_label_3
_geom_torsion_atom_site_label_4
_geom_torsion
_geom_torsion_site_symmetry_4
Pt1 C1 C2 C2 103.0(6) 3_665
N1 C3 C4 C5 175.9(4) .
N1 C7 C8 C9 169.9(4) .
N1 C11 C12 C13 -173.9(4) .
N1 C15 C16 C17 179.6(4) .
C3 N1 C7 C8 61.9(5) .
C3 N1 C11 C12 -172.2(4) .
C3 N1 C15 C16 -53.6(5) .
C3 C4 C5 C6 -69.8(6) .
C7 N1 C3 C4 62.2(5) .
C7 N1 C11 C12 -50.5(5) .
C7 N1 C15 C16 -174.9(4) .
C7 C8 C9 C10 -173.9(5) .
C11 N1 C3 C4 -176.0(4) .
C11 N1 C7 C8 -57.0(5) .
C11 N1 C15 C16 64.5(5) .
C11 C12 C13 C14 -173.0(4) .
C15 N1 C3 C4 -55.9(5) .
C15 N1 C7 C8 -176.9(4) .
C15 N1 C11 C12 67.0(5) .
C15 C16 C17 C18 -66.0(6) .
